data_4316989
loop_
_publ_author_name
'Juan Diwu'
'Shuao Wang'
'Zuolei Liao'
'Peter C. Burns'
'Thomas E. Albrecht-Schmitt'

_publ_section_title
;
 Cerium(IV), Neptunium(IV), and Plutonium(IV) 1,2-Phenylenediphosphonates:
 Correlations and Differences between Early Transuranium Elements and
 Their Proposed Surrogates
;
_journal_name_full 'Inorganic Chemistry'
_journal_page_first 10074
_journal_page_last 10080
_journal_paper_doi 10.1021/ic1015912
_journal_volume 49
_journal_year 2010
_chemical_formula_moiety Ce[C6H4(PO3H)(PO3H2)][C6H4(PO3H)(PO3)].2H2O
_chemical_formula_sum 'C12 H12 Ce O14 P4'
_chemical_formula_weight 644.22
_chemical_melting_point ?
_chemical_name_common 'Cerium 1,2-Phenyldiphosphonate'
_chemical_name_systematic
; 
 ? 
;
_space_group_IT_number 2
_symmetry_cell_setting triclinic
_symmetry_space_group_name_Hall '-P 1'
_symmetry_space_group_name_H-M 'P -1'
_atom_sites_solution_hydrogens geom
_atom_sites_solution_primary direct
_atom_sites_solution_secondary difmap
_audit_creation_method SHELXL-97
_cell_angle_alpha 74.042(2)
_cell_angle_beta 78.299(2)
_cell_angle_gamma 65.8090(10)
_cell_formula_units_Z 2
_cell_length_a 9.4667(12)
_cell_length_b 10.0445(13)
_cell_length_c 12.6712(16)
_cell_measurement_reflns_used 4951
_cell_measurement_temperature 100(2)
_cell_measurement_theta_max 28.81
_cell_measurement_theta_min 1.68
_cell_volume 1051.1(2)
_computing_cell_refinement 'SMART SAINT'
_computing_data_collection SMART
_computing_data_reduction SAINT
_computing_molecular_graphics 'SHELXP-97 (Sheldrick, 1997)'
_computing_publication_material 'SHELCIF-97 (Sheldrick, 2000)'
_computing_structure_refinement 'SHELXL-97 (Sheldrick, 1997)'
_computing_structure_solution 'SHELXS-97 (Sheldrick, 1990)'
_diffrn_ambient_temperature 100(2)
_diffrn_detector_area_resol_mean 0
_diffrn_measured_fraction_theta_full 0.900
_diffrn_measured_fraction_theta_max 0.900
_diffrn_measurement_device_type 'Bruker APEXII'
_diffrn_measurement_method '0.3 wide w/ exposures'
_diffrn_radiation_monochromator 'Quazar optics'
_diffrn_radiation_source 'Imus microdocused'
_diffrn_radiation_type MoK\a
_diffrn_radiation_wavelength 0.71073
_diffrn_reflns_av_R_equivalents 0.0546
_diffrn_reflns_av_sigmaI/netI 0.0791
_diffrn_reflns_limit_h_max 12
_diffrn_reflns_limit_h_min -12
_diffrn_reflns_limit_k_max 13
_diffrn_reflns_limit_k_min -13
_diffrn_reflns_limit_l_max 16
_diffrn_reflns_limit_l_min -16
_diffrn_reflns_number 11492
_diffrn_reflns_theta_full 28.81
_diffrn_reflns_theta_max 28.81
_diffrn_reflns_theta_min 1.68
_exptl_absorpt_coefficient_mu 2.538
_exptl_absorpt_correction_T_max 0.780
_exptl_absorpt_correction_T_min 0.622
_exptl_absorpt_correction_type numerical
_exptl_absorpt_process_details SHELXPREP
_exptl_crystal_colour colorless
_exptl_crystal_density_diffrn 2.035
_exptl_crystal_density_meas ?
_exptl_crystal_density_method 'not measured'
_exptl_crystal_description acicular
_exptl_crystal_F_000 628
_exptl_crystal_size_max 0.075
_exptl_crystal_size_mid 0.043
_exptl_crystal_size_min 0.025
_refine_diff_density_max 1.058
_refine_diff_density_min -0.926
_refine_diff_density_rms 0.185
_refine_ls_extinction_coef 0.0004(3)
_refine_ls_extinction_expression Fc^*^=kFc[1+0.001xFc^2^\l^3^/sin(2\q)]^-1/4^
_refine_ls_extinction_method SHELXL
_refine_ls_goodness_of_fit_ref 1.013
_refine_ls_hydrogen_treatment mixed
_refine_ls_matrix_type full
_refine_ls_number_parameters 293
_refine_ls_number_reflns 4951
_refine_ls_number_restraints 0
_refine_ls_restrained_S_all 1.013
_refine_ls_R_factor_all 0.0583
_refine_ls_R_factor_gt 0.0409
_refine_ls_shift/su_max 0.001
_refine_ls_shift/su_mean 0.000
_refine_ls_structure_factor_coef Fsqd
_refine_ls_weighting_details 'calc w=1/[\s^2^(Fo^2^)+(0.0358P)^2^+0.0000P] where P=(Fo^2^+2Fc^2^)/3'
_refine_ls_weighting_scheme calc
_refine_ls_wR_factor_gt 0.0811
_refine_ls_wR_factor_ref 0.0871
_reflns_number_gt 4023
_reflns_number_total 4951
_reflns_threshold_expression >2sigma(I)
_cod_data_source_file ic1015912_si_002_1.cif
_cod_data_source_block CePhP2
_cod_depositor_comments
;
The following automatic conversions were performed:

'_chemical_melting_point' value 'n/a' was changed to '?' - the value
is undefined or not given.

Automatic conversion script
Id: cif_fix_values 1569 2011-02-09 13:29:24Z adriana 

The following automatic conversions were performed:

'_symmetry_cell_setting' value 'Triclinic' changed to 'triclinic'
according to the built-in table from CIF Core dictionary named
'cif_core.dic' version 2.4.1 from 2010-06-29.

Automatic conversion script
Id: cif_fix_values 1646 2011-03-28 12:23:43Z adriana 

The following automatic conversions were performed:

'_exptl_crystal_density_meas' value 'n/a' was changed to '?' - the
value is perceived as not measured.

Automatic conversion script
Id: cif_fix_values 3008 2015-01-20 13:52:24Z robertas 
;
_cod_database_code 4316989

loop_
_symmetry_equiv_pos_as_xyz
'x, y, z'
'-x, -y, -z'

loop_
_atom_site_label
_atom_site_type_symbol
_atom_site_fract_x
_atom_site_fract_y
_atom_site_fract_z
_atom_site_U_iso_or_equiv
_atom_site_adp_type
_atom_site_occupancy
_atom_site_symmetry_multiplicity
_atom_site_calc_flag
_atom_site_refinement_flags
_atom_site_disorder_assembly
_atom_site_disorder_group
Ce1 Ce 0.68916(3) 0.54935(3) 0.50875(2) 0.00647(9) Uani 1 1 d . . .
P3 P 0.40683(14) 0.75802(14) 0.32013(10) 0.0080(3) Uani 1 1 d . . .
P2 P 1.01804(14) 0.50732(14) 0.31766(10) 0.0086(3) Uani 1 1 d . . .
P1 P 0.83728(15) 0.85080(14) 0.37733(11) 0.0105(3) Uani 1 1 d . . .
O4 O 0.8803(4) 0.4655(4) 0.3801(3) 0.0084(7) Uani 1 1 d . . .
O7 O 0.7076(4) 0.3162(4) 0.6211(3) 0.0099(7) Uani 1 1 d . . .
O5 O 0.8930(4) 0.4606(4) 0.6134(3) 0.0085(7) Uani 1 1 d . . .
O10 O 0.5838(4) 0.4415(3) 0.4153(3) 0.0082(7) Uani 1 1 d . . .
O8 O 0.5299(4) 0.7408(4) 0.3876(3) 0.0091(7) Uani 1 1 d . . .
O1 O 0.7939(4) 0.7327(4) 0.4614(3) 0.0095(7) Uani 1 1 d . . .
P4 P 0.58653(14) 0.38527(14) 0.31349(10) 0.0078(3) Uani 1 1 d . . .
O11 O 0.5658(4) 0.6423(4) 0.6636(3) 0.0097(7) Uani 1 1 d . . .
O1W O 1.0356(4) 0.1826(4) 0.2533(3) 0.0151(8) Uani 1 1 d . . .
O9 O 0.3095(4) 0.9271(4) 0.2808(3) 0.0115(7) Uani 1 1 d . . .
O2 O 0.9845(4) 0.8692(4) 0.3992(3) 0.0127(8) Uani 1 1 d . . .
O6 O 1.1278(4) 0.3813(4) 0.2566(3) 0.0113(7) Uani 1 1 d . . .
O12 O 0.7273(4) 0.2478(4) 0.2948(3) 0.0102(7) Uani 1 1 d . . .
O3 O 0.7053(4) 1.0056(4) 0.3782(3) 0.0145(8) Uani 1 1 d . . .
C8 C 0.5781(5) 0.5335(5) 0.1933(4) 0.0092(10) Uani 1 1 d . . .
C2 C 0.9450(6) 0.6746(6) 0.2141(4) 0.0125(11) Uani 1 1 d . . .
C9 C 0.6460(6) 0.4929(6) 0.0929(4) 0.0128(11) Uani 1 1 d . . .
H9A H 0.7007 0.3902 0.0911 0.015 Uiso 1 1 calc R . .
C1 C 0.8702(6) 0.8179(6) 0.2401(4) 0.0129(11) Uani 1 1 d . . .
C7 C 0.5008(5) 0.6866(5) 0.1966(4) 0.0107(10) Uani 1 1 d . . .
C12 C 0.4962(6) 0.7923(6) 0.0973(4) 0.0154(11) Uani 1 1 d . . .
H12A H 0.4475 0.8956 0.0985 0.018 Uiso 1 1 calc R . .
C11 C 0.5608(6) 0.7503(6) -0.0027(4) 0.0173(12) Uani 1 1 d . . .
H11A H 0.5540 0.8240 -0.0691 0.021 Uiso 1 1 calc R . .
C10 C 0.6350(6) 0.6006(6) -0.0049(4) 0.0168(11) Uani 1 1 d . . .
H10A H 0.6786 0.5710 -0.0732 0.020 Uiso 1 1 calc R . .
C6 C 0.8227(6) 0.9444(6) 0.1541(4) 0.0184(12) Uani 1 1 d . . .
H6A H 0.7731 1.0409 0.1706 0.022 Uiso 1 1 calc R . .
C3 C 0.9647(6) 0.6643(6) 0.1046(4) 0.0174(11) Uani 1 1 d . . .
H3A H 1.0126 0.5685 0.0868 0.021 Uiso 1 1 calc R . .
O2W O 0.4256(4) 1.1068(4) 0.2845(3) 0.0176(8) Uani 1 1 d . . .
C5 C 0.8471(6) 0.9304(7) 0.0449(5) 0.0228(13) Uani 1 1 d . . .
H5A H 0.8164 1.0170 -0.0126 0.027 Uiso 1 1 calc R . .
C4 C 0.9159(6) 0.7909(7) 0.0202(5) 0.0243(13) Uani 1 1 d . . .
H4A H 0.9301 0.7810 -0.0541 0.029 Uiso 1 1 calc R . .
H3 H 0.486(7) 1.075(7) 0.326(5) 0.029 Uiso 1 1 d . . .
H4 H 0.354(7) 1.209(7) 0.306(5) 0.029 Uiso 1 1 d . . .
H1 H 1.094(7) 0.087(7) 0.276(5) 0.029 Uiso 1 1 d . . .
H2 H 0.951(7) 0.197(7) 0.270(5) 0.029 Uiso 1 1 d . . .

loop_
_atom_site_aniso_label
_atom_site_aniso_U_11
_atom_site_aniso_U_22
_atom_site_aniso_U_33
_atom_site_aniso_U_23
_atom_site_aniso_U_13
_atom_site_aniso_U_12
Ce1 0.00423(13) 0.00650(14) 0.00848(15) -0.00144(10) -0.00017(10) -0.00215(10)
P3 0.0068(6) 0.0071(6) 0.0099(6) 0.0001(5) -0.0021(5) -0.0032(5)
P2 0.0058(6) 0.0095(6) 0.0104(6) -0.0022(5) 0.0002(5) -0.0033(5)
P1 0.0074(6) 0.0085(6) 0.0152(7) -0.0013(5) -0.0013(5) -0.0032(5)
O4 0.0068(16) 0.0081(17) 0.0105(17) -0.0039(14) -0.0009(14) -0.0018(14)
O7 0.0063(16) 0.0094(17) 0.0133(18) -0.0013(14) -0.0016(14) -0.0026(14)
O5 0.0058(16) 0.0083(17) 0.0113(17) -0.0040(14) 0.0009(13) -0.0023(14)
O10 0.0099(16) 0.0063(17) 0.0074(17) 0.0011(14) -0.0002(13) -0.0040(14)
O8 0.0080(16) 0.0082(17) 0.0121(18) -0.0006(14) -0.0002(14) -0.0055(14)
O1 0.0068(16) 0.0063(17) 0.0137(18) 0.0010(14) -0.0018(14) -0.0025(14)
P4 0.0068(6) 0.0067(6) 0.0099(6) -0.0007(5) -0.0005(5) -0.0034(5)
O11 0.0088(16) 0.0080(17) 0.0138(18) -0.0034(14) -0.0006(14) -0.0043(14)
O1W 0.0095(18) 0.0092(19) 0.024(2) -0.0026(16) -0.0020(17) -0.0017(16)
O9 0.0095(17) 0.0074(18) 0.0163(19) 0.0014(15) -0.0057(15) -0.0026(14)
O2 0.0085(17) 0.0109(18) 0.021(2) -0.0032(15) -0.0006(15) -0.0066(14)
O6 0.0062(16) 0.0134(18) 0.0119(18) -0.0054(15) 0.0009(14) -0.0005(14)
O12 0.0059(16) 0.0077(17) 0.0133(18) -0.0019(14) 0.0015(14) -0.0002(14)
O3 0.0070(17) 0.0091(18) 0.026(2) -0.0037(16) 0.0000(15) -0.0022(14)
C8 0.006(2) 0.009(2) 0.014(3) -0.001(2) -0.0058(19) -0.0030(19)
C2 0.011(2) 0.017(3) 0.010(3) -0.002(2) 0.000(2) -0.007(2)
C9 0.010(2) 0.014(3) 0.017(3) -0.005(2) -0.002(2) -0.004(2)
C1 0.007(2) 0.016(3) 0.012(3) 0.001(2) -0.002(2) -0.003(2)
C7 0.008(2) 0.011(3) 0.012(3) -0.001(2) -0.002(2) -0.004(2)
C12 0.016(3) 0.012(3) 0.018(3) -0.005(2) -0.001(2) -0.006(2)
C11 0.019(3) 0.018(3) 0.011(3) 0.005(2) -0.003(2) -0.008(2)
C10 0.018(3) 0.023(3) 0.011(3) -0.002(2) -0.001(2) -0.010(2)
C6 0.013(3) 0.019(3) 0.020(3) -0.001(2) -0.001(2) -0.005(2)
C3 0.017(3) 0.023(3) 0.013(3) -0.002(2) -0.004(2) -0.008(2)
O2W 0.016(2) 0.014(2) 0.025(2) -0.0039(17) -0.0072(17) -0.0054(17)
C5 0.016(3) 0.024(3) 0.017(3) 0.011(2) -0.002(2) -0.005(2)
C4 0.016(3) 0.039(4) 0.011(3) 0.000(3) 0.001(2) -0.007(3)

loop_
_atom_type_symbol
_atom_type_description
_atom_type_scat_dispersion_real
_atom_type_scat_dispersion_imag
_atom_type_scat_source
C C 0.0033 0.0016 'International Tables Vol C Tables 4.2.6.8 and 6.1.1.4'
H H 0.0000 0.0000 'International Tables Vol C Tables 4.2.6.8 and 6.1.1.4'
O O 0.0106 0.0060 'International Tables Vol C Tables 4.2.6.8 and 6.1.1.4'
P P 0.1023 0.0942 'International Tables Vol C Tables 4.2.6.8 and 6.1.1.4'
Ce Ce -0.2486 2.6331 'International Tables Vol C Tables 4.2.6.8 and 6.1.1.4'

loop_
_geom_angle_atom_site_label_1
_geom_angle_atom_site_label_2
_geom_angle_atom_site_label_3
_geom_angle
_geom_angle_site_symmetry_1
_geom_angle_site_symmetry_3
_geom_angle_publ_flag
O4 Ce1 O5 82.15(11) . . ?
O4 Ce1 O8 95.29(12) . . ?
O5 Ce1 O8 149.16(11) . . ?
O4 Ce1 O11 159.00(11) . . ?
O5 Ce1 O11 79.10(11) . . ?
O8 Ce1 O11 95.95(12) . . ?
O4 Ce1 O1 78.70(11) . . ?
O5 Ce1 O1 74.51(11) . . ?
O8 Ce1 O1 74.85(11) . . ?
O11 Ce1 O1 87.20(11) . . ?
O4 Ce1 O7 97.11(11) . . ?
O5 Ce1 O7 70.41(11) . . ?
O8 Ce1 O7 140.05(11) . . ?
O11 Ce1 O7 85.47(11) . . ?
O1 Ce1 O7 144.91(11) . . ?
O4 Ce1 O10 76.52(11) . . ?
O5 Ce1 O10 135.13(11) . . ?
O8 Ce1 O10 72.64(11) . . ?
O11 Ce1 O10 123.88(11) . . ?
O1 Ce1 O10 136.61(11) . . ?
O7 Ce1 O10 73.64(11) . . ?
O4 Ce1 O10 141.43(11) . 2_666 ?
O5 Ce1 O10 124.45(11) . 2_666 ?
O8 Ce1 O10 75.28(11) . 2_666 ?
O11 Ce1 O10 59.06(10) . 2_666 ?
O1 Ce1 O10 131.46(11) . 2_666 ?
O7 Ce1 O10 71.41(10) . 2_666 ?
O10 Ce1 O10 64.94(12) . 2_666 ?
O4 Ce1 P4 169.52(8) . 2_666 ?
O5 Ce1 P4 100.65(8) . 2_666 ?
O8 Ce1 P4 87.43(8) . 2_666 ?
O11 Ce1 P4 29.15(8) . 2_666 ?
O1 Ce1 P4 111.77(8) . 2_666 ?
O7 Ce1 P4 74.61(8) . 2_666 ?
O10 Ce1 P4 94.73(8) . 2_666 ?
O10 Ce1 P4 30.09(7) 2_666 2_666 ?
O4 Ce1 Ce1 110.20(8) . 2_666 ?
O5 Ce1 Ce1 138.78(8) . 2_666 ?
O8 Ce1 Ce1 70.95(8) . 2_666 ?
O11 Ce1 Ce1 90.25(8) . 2_666 ?
O1 Ce1 Ce1 145.24(8) . 2_666 ?
O7 Ce1 Ce1 69.12(8) . 2_666 ?
O10 Ce1 Ce1 33.69(7) . 2_666 ?
O10 Ce1 Ce1 31.24(7) 2_666 2_666 ?
P4 Ce1 Ce1 61.14(2) 2_666 2_666 ?
O8 P3 O7 115.78(19) . 2_666 ?
O8 P3 O9 109.23(19) . . ?
O7 P3 O9 106.99(18) 2_666 . ?
O8 P3 C7 109.0(2) . . ?
O7 P3 C7 109.0(2) 2_666 . ?
O9 P3 C7 106.4(2) . . ?
O5 P2 O4 115.36(18) 2_766 . ?
O5 P2 O6 110.84(19) 2_766 . ?
O4 P2 O6 108.43(18) . . ?
O5 P2 C2 106.3(2) 2_766 . ?
O4 P2 C2 108.4(2) . . ?
O6 P2 C2 107.2(2) . . ?
O1 P1 O3 110.06(19) . . ?
O1 P1 O2 114.3(2) . . ?
O3 P1 O2 104.47(19) . . ?
O1 P1 C1 111.8(2) . . ?
O3 P1 C1 108.0(2) . . ?
O2 P1 C1 107.8(2) . . ?
P2 O4 Ce1 135.47(19) . . ?
P3 O7 Ce1 135.67(19) 2_666 . ?
P2 O5 Ce1 147.9(2) 2_766 . ?
P4 O10 Ce1 149.89(19) . . ?
P4 O10 Ce1 93.87(15) . 2_666 ?
Ce1 O10 Ce1 115.06(12) . 2_666 ?
P3 O8 Ce1 135.66(19) . . ?
P1 O1 Ce1 150.6(2) . . ?
O12 P4 O11 112.53(19) . 2_666 ?
O12 P4 O10 114.80(19) . . ?
O11 P4 O10 102.43(18) 2_666 . ?
O12 P4 C8 108.6(2) . . ?
O11 P4 C8 109.8(2) 2_666 . ?
O10 P4 C8 108.5(2) . . ?
O12 P4 Ce1 134.68(14) . 2_666 ?
O11 P4 Ce1 46.77(12) 2_666 2_666 ?
O10 P4 Ce1 56.04(12) . 2_666 ?
C8 P4 Ce1 116.31(16) . 2_666 ?
P4 O11 Ce1 104.08(16) 2_666 . ?
C9 C8 C7 119.6(5) . . ?
C9 C8 P4 117.4(4) . . ?
C7 C8 P4 122.9(4) . . ?
C3 C2 C1 118.7(5) . . ?
C3 C2 P2 119.2(4) . . ?
C1 C2 P2 122.1(4) . . ?
C8 C9 C10 120.9(5) . . ?
C6 C1 C2 118.9(5) . . ?
C6 C1 P1 116.8(4) . . ?
C2 C1 P1 124.2(4) . . ?
C12 C7 C8 118.1(5) . . ?
C12 C7 P3 116.8(4) . . ?
C8 C7 P3 125.1(4) . . ?
C11 C12 C7 121.8(5) . . ?
C10 C11 C12 119.6(5) . . ?
C11 C10 C9 120.0(5) . . ?
C5 C6 C1 120.9(5) . . ?
C4 C3 C2 121.7(5) . . ?
C4 C5 C6 120.0(5) . . ?
C5 C4 C3 119.7(5) . . ?

loop_
_geom_bond_atom_site_label_1
_geom_bond_atom_site_label_2
_geom_bond_distance
_geom_bond_site_symmetry_2
_geom_bond_publ_flag
Ce1 O4 2.225(3) . ?
Ce1 O5 2.293(3) . ?
Ce1 O8 2.295(3) . ?
Ce1 O11 2.296(3) . ?
Ce1 O1 2.320(3) . ?
Ce1 O7 2.340(3) . ?
Ce1 O10 2.375(3) . ?
Ce1 O10 2.541(3) 2_666 ?
Ce1 P4 3.0563(13) 2_666 ?
Ce1 Ce1 4.1487(7) 2_666 ?
P3 O8 1.509(3) . ?
P3 O7 1.521(3) 2_666 ?
P3 O9 1.556(3) . ?
P3 C7 1.813(5) . ?
P2 O5 1.500(3) 2_766 ?
P2 O4 1.533(3) . ?
P2 O6 1.555(3) . ?
P2 C2 1.797(5) . ?
P1 O1 1.496(3) . ?
P1 O3 1.546(4) . ?
P1 O2 1.565(3) . ?
P1 C1 1.801(5) . ?
O7 P3 1.521(3) 2_666 ?
O5 P2 1.500(3) 2_766 ?
O10 P4 1.536(3) . ?
O10 Ce1 2.541(3) 2_666 ?
P4 O12 1.511(3) . ?
P4 O11 1.535(3) 2_666 ?
P4 C8 1.802(5) . ?
P4 Ce1 3.0563(13) 2_666 ?
O11 P4 1.535(3) 2_666 ?
C8 C9 1.392(7) . ?
C8 C7 1.415(7) . ?
C2 C3 1.388(7) . ?
C2 C1 1.418(7) . ?
C9 C10 1.393(7) . ?
C1 C6 1.405(7) . ?
C7 C12 1.400(7) . ?
C12 C11 1.388(7) . ?
C11 C10 1.380(7) . ?
C6 C5 1.392(8) . ?
C3 C4 1.396(8) . ?
C5 C4 1.376(8) . ?
